data_4026520
loop_
_publ_author_name
'Tom Verhelst'
'Jens Maes'
'Zuming Liu'
'Sergey Sergeyev'
'Bert U. W. Maes'

_publ_contact_author_address
;
Karel de Grote University College
Department of Applied Engineering
Salesianenlaan 30
B-2660 Antwerp
BELGIUM
;
_publ_contact_author_email christophe.vandevelde@kdg.be
_publ_contact_author_name 'Christophe M.L. Vande Velde'
_publ_section_title
;
 Synthesis of Functionalized Pyridazin-3(2H)-ones via Selective
 Bromine-Magnesium Exchange and Lactam Directed Ortho C-H Magnesiation
;
_journal_name_full 'Journal of Organic Chemistry'
_journal_page_first 6670
_journal_page_last 6677
_journal_paper_doi 10.1021/jo201009m
_journal_volume 76
_journal_year 2011
_chemical_formula_moiety 'C12 H11 Cl N2 O S'
_chemical_formula_sum 'C12 H11 Cl N2 O S'
_chemical_formula_weight 266.74
_chemical_name_systematic
;
 ?
;
_space_group_IT_number 19
_symmetry_cell_setting orthorhombic
_symmetry_space_group_name_Hall 'P 2ac 2ab'
_symmetry_space_group_name_H-M 'P 21 21 21'
_atom_sites_solution_hydrogens geom
_atom_sites_solution_primary direct
_atom_sites_solution_secondary difmap
_audit_creation_method SHELXL-97
_cell_angle_alpha 90.00
_cell_angle_beta 90.00
_cell_angle_gamma 90.00
_cell_formula_units_Z 4
_cell_length_a 4.3122(12)
_cell_length_b 10.505(3)
_cell_length_c 27.486(7)
_cell_measurement_reflns_used 6882
_cell_measurement_temperature 291(2)
_cell_measurement_theta_max 30.51
_cell_measurement_theta_min 2.44
_cell_volume 1245.1(6)
_computing_cell_refinement 'Bruker APEX II'
_computing_data_collection 'Bruker APEX II'
_computing_data_reduction 'Bruker Saint v7.66A'
_computing_structure_refinement 'SHELXL-97 (Sheldrick, 1997)'
_computing_structure_solution 'SHELXS-97 (Sheldrick, 1997)'
_diffrn_ambient_temperature 291(2)
_diffrn_measured_fraction_theta_full 1.000
_diffrn_measured_fraction_theta_max 0.984
_diffrn_measurement_device_type 'Bruker platform goniometer with Smart 1000'
_diffrn_measurement_method \w-scans
_diffrn_radiation_monochromator graphite
_diffrn_radiation_source 'fine-focus sealed tube'
_diffrn_radiation_type MoK\a
_diffrn_radiation_wavelength 0.71073
_diffrn_reflns_av_R_equivalents 0.0212
_diffrn_reflns_av_sigmaI/netI 0.0171
_diffrn_reflns_limit_h_max 6
_diffrn_reflns_limit_h_min -6
_diffrn_reflns_limit_k_max 14
_diffrn_reflns_limit_k_min -15
_diffrn_reflns_limit_l_max 38
_diffrn_reflns_limit_l_min -38
_diffrn_reflns_number 13935
_diffrn_reflns_theta_full 27.50
_diffrn_reflns_theta_max 30.61
_diffrn_reflns_theta_min 1.48
_exptl_absorpt_coefficient_mu 0.458
_exptl_absorpt_correction_T_max 0.7461
_exptl_absorpt_correction_T_min 0.6840
_exptl_absorpt_correction_type multi-scan
_exptl_absorpt_process_details 'Bruker SADABS 2008/1'
_exptl_crystal_colour yellow
_exptl_crystal_density_diffrn 1.423
_exptl_crystal_description plate
_exptl_crystal_F_000 552
_exptl_crystal_size_max 0.55
_exptl_crystal_size_mid 0.34
_exptl_crystal_size_min 0.13
_refine_diff_density_max 0.213
_refine_diff_density_min -0.152
_refine_diff_density_rms 0.035
_refine_ls_abs_structure_details 'Flack H D (1983), Acta Cryst. A39, 876-881'
_refine_ls_abs_structure_Flack 0.01(7)
_refine_ls_extinction_method none
_refine_ls_goodness_of_fit_ref 1.153
_refine_ls_hydrogen_treatment riding
_refine_ls_matrix_type full
_refine_ls_number_parameters 155
_refine_ls_number_reflns 3701
_refine_ls_number_restraints 0
_refine_ls_restrained_S_all 1.153
_refine_ls_R_factor_all 0.0411
_refine_ls_R_factor_gt 0.0352
_refine_ls_shift/su_max 0.001
_refine_ls_shift/su_mean 0.000
_refine_ls_structure_factor_coef Fsqd
_refine_ls_weighting_details 'calc w=1/[\s^2^(Fo^2^)+(0.0349P)^2^+0.1764P] where P=(Fo^2^+2Fc^2^)/3'
_refine_ls_weighting_scheme calc
_refine_ls_wR_factor_gt 0.0836
_refine_ls_wR_factor_ref 0.0897
_reflns_number_gt 3340
_reflns_number_total 3701
_reflns_threshold_expression >2sigma(I)
_cod_data_source_file jo201009m_si_003.cif
_cod_data_source_block shelxl
_cod_database_code 4026520

loop_
_symmetry_equiv_pos_as_xyz
'x, y, z'
'-x+1/2, -y, z+1/2'
'x+1/2, -y+1/2, -z'
'-x, y+1/2, -z+1/2'

loop_
_atom_site_label
_atom_site_type_symbol
_atom_site_fract_x
_atom_site_fract_y
_atom_site_fract_z
_atom_site_U_iso_or_equiv
_atom_site_adp_type
_atom_site_occupancy
_atom_site_symmetry_multiplicity
_atom_site_calc_flag
_atom_site_refinement_flags
O8 O 0.5013(3) 0.45833(12) 0.69327(5) 0.0585(3) Uani 1 1 d .
C9 C -0.0277(5) 0.1843(2) 0.79175(8) 0.0647(5) Uani 1 1 d .
H9A H -0.1108 0.2091 0.8227 0.097 Uiso 1 1 calc R
H9B H 0.1209 0.1173 0.7963 0.097 Uiso 1 1 calc R
H9C H -0.1926 0.1547 0.7712 0.097 Uiso 1 1 calc R
S1 S 0.15811(12) 0.31836(4) 0.763847(17) 0.05576(13) Uani 1 1 d .
Cl2 Cl 0.3755(2) -0.05060(5) 0.62674(2) 0.0898(2) Uani 1 1 d .
N4 N 0.5800(4) 0.17793(14) 0.62303(5) 0.0517(3) Uani 1 1 d .
N5 N 0.6112(3) 0.29863(12) 0.64034(5) 0.0438(3) Uani 1 1 d .
C1 C 0.3034(4) 0.25299(15) 0.71082(6) 0.0420(3) Uani 1 1 d .
C11 C 0.6087(4) 0.45374(15) 0.57220(6) 0.0443(3) Uani 1 1 d .
C3 C 0.4169(5) 0.10198(16) 0.64957(6) 0.0533(4) Uani 1 1 d .
C7 C 0.7998(4) 0.38354(17) 0.60949(7) 0.0505(4) Uani 1 1 d .
H7A H 0.9566 0.3335 0.5929 0.061 Uiso 1 1 calc R
H7B H 0.9054 0.4449 0.6300 0.061 Uiso 1 1 calc R
C2 C 0.2745(4) 0.13166(15) 0.69455(6) 0.0492(4) Uani 1 1 d .
H2 H 0.1659 0.0707 0.7122 0.059 Uiso 1 1 calc R
C6 C 0.4754(4) 0.34619(15) 0.68196(6) 0.0433(3) Uani 1 1 d .
C16 C 0.5571(5) 0.40012(19) 0.52672(7) 0.0583(5) Uani 1 1 d .
H16 H 0.6381 0.3203 0.5194 0.070 Uiso 1 1 calc R
C12 C 0.4838(4) 0.57180(17) 0.58220(7) 0.0547(4) Uani 1 1 d .
H12 H 0.5164 0.6089 0.6125 0.066 Uiso 1 1 calc R
C13 C 0.3101(6) 0.63561(19) 0.54742(9) 0.0659(5) Uani 1 1 d .
H13 H 0.2258 0.7149 0.5546 0.079 Uiso 1 1 calc R
C15 C 0.3844(6) 0.4656(2) 0.49206(8) 0.0719(6) Uani 1 1 d .
H15 H 0.3516 0.4299 0.4615 0.086 Uiso 1 1 calc R
C14 C 0.2629(6) 0.5824(2) 0.50288(9) 0.0714(6) Uani 1 1 d .
H14 H 0.1471 0.6258 0.4797 0.086 Uiso 1 1 calc R

loop_
_atom_site_aniso_label
_atom_site_aniso_U_11
_atom_site_aniso_U_22
_atom_site_aniso_U_33
_atom_site_aniso_U_23
_atom_site_aniso_U_13
_atom_site_aniso_U_12
O8 0.0665(8) 0.0408(6) 0.0684(8) -0.0014(6) 0.0026(7) -0.0080(6)
C9 0.0691(12) 0.0591(11) 0.0660(11) 0.0210(9) 0.0189(9) 0.0178(10)
S1 0.0662(3) 0.0470(2) 0.0541(2) 0.00313(18) 0.0093(2) 0.0098(2)
Cl2 0.1632(7) 0.0480(2) 0.0582(3) -0.0085(2) 0.0067(4) -0.0230(4)
N4 0.0664(9) 0.0451(7) 0.0435(7) 0.0013(6) -0.0029(6) -0.0006(7)
N5 0.0438(7) 0.0415(6) 0.0462(7) 0.0053(5) -0.0041(5) -0.0014(5)
C1 0.0432(8) 0.0418(7) 0.0411(7) 0.0057(6) -0.0076(6) 0.0039(6)
C11 0.0380(7) 0.0449(8) 0.0499(8) 0.0089(7) 0.0054(7) -0.0108(6)
C3 0.0777(12) 0.0389(7) 0.0433(8) 0.0014(6) -0.0089(8) -0.0052(8)
C7 0.0382(8) 0.0555(9) 0.0578(10) 0.0065(7) 0.0015(7) -0.0036(7)
C2 0.0606(10) 0.0421(8) 0.0448(8) 0.0092(6) -0.0059(7) -0.0074(7)
C6 0.0395(7) 0.0429(8) 0.0474(8) 0.0043(6) -0.0065(6) -0.0017(6)
C16 0.0662(11) 0.0516(9) 0.0573(10) 0.0015(8) 0.0024(9) -0.0051(9)
C12 0.0585(11) 0.0485(9) 0.0570(10) 0.0010(8) 0.0008(8) -0.0058(8)
C13 0.0660(12) 0.0469(9) 0.0849(14) 0.0132(9) -0.0023(11) -0.0027(9)
C15 0.0879(16) 0.0750(13) 0.0528(10) 0.0080(9) -0.0137(11) -0.0129(13)
C14 0.0735(14) 0.0656(13) 0.0753(14) 0.0271(11) -0.0152(11) -0.0092(11)

loop_
_atom_type_symbol
_atom_type_description
_atom_type_scat_dispersion_real
_atom_type_scat_dispersion_imag
_atom_type_scat_source
C C 0.0033 0.0016 'International Tables Vol C Tables 4.2.6.8 and 6.1.1.4'
H H 0.0000 0.0000 'International Tables Vol C Tables 4.2.6.8 and 6.1.1.4'
Cl Cl 0.1484 0.1585 'International Tables Vol C Tables 4.2.6.8 and 6.1.1.4'
N N 0.0061 0.0033 'International Tables Vol C Tables 4.2.6.8 and 6.1.1.4'
O O 0.0106 0.0060 'International Tables Vol C Tables 4.2.6.8 and 6.1.1.4'
S S 0.1246 0.1234 'International Tables Vol C Tables 4.2.6.8 and 6.1.1.4'

loop_
_geom_angle_atom_site_label_1
_geom_angle_atom_site_label_2
_geom_angle_atom_site_label_3
_geom_angle
S1 C9 H9A 109.5
S1 C9 H9B 109.5
H9A C9 H9B 109.5
S1 C9 H9C 109.5
H9A C9 H9C 109.5
H9B C9 H9C 109.5
C1 S1 C9 102.16(9)
C3 N4 N5 115.62(15)
N4 N5 C6 125.86(13)
N4 N5 C7 114.63(14)
C6 N5 C7 119.46(14)
C2 C1 C6 119.79(16)
C2 C1 S1 128.16(14)
C6 C1 S1 112.05(12)
C12 C11 C16 118.77(17)
C12 C11 C7 121.15(16)
C16 C11 C7 120.07(17)
N4 C3 C2 126.47(16)
N4 C3 Cl2 115.09(14)
C2 C3 Cl2 118.44(14)
N5 C7 C11 112.65(14)
N5 C7 H7A 109.1
C11 C7 H7A 109.1
N5 C7 H7B 109.1
C11 C7 H7B 109.1
H7A C7 H7B 107.8
C1 C2 C3 117.08(16)
C1 C2 H2 121.5
C3 C2 H2 121.5
O8 C6 N5 121.40(15)
O8 C6 C1 123.58(16)
N5 C6 C1 115.02(14)
C11 C16 C15 120.1(2)
C11 C16 H16 119.9
C15 C16 H16 119.9
C11 C12 C13 120.51(19)
C11 C12 H12 119.7
C13 C12 H12 119.7
C14 C13 C12 120.1(2)
C14 C13 H13 119.9
C12 C13 H13 119.9
C14 C15 C16 120.0(2)
C14 C15 H15 120.0
C16 C15 H15 120.0
C13 C14 C15 120.5(2)
C13 C14 H14 119.8
C15 C14 H14 119.8

loop_
_geom_bond_atom_site_label_1
_geom_bond_atom_site_label_2
_geom_bond_distance
O8 C6 1.2234(19)
C9 S1 1.793(2)
C9 H9A 0.9600
C9 H9B 0.9600
C9 H9C 0.9600
S1 C1 1.7287(17)
Cl2 C3 1.7305(18)
N4 C3 1.290(2)
N4 N5 1.3611(19)
N5 C6 1.379(2)
N5 C7 1.475(2)
C1 C2 1.356(2)
C1 C6 1.462(2)
C11 C12 1.380(3)
C11 C16 1.389(3)
C11 C7 1.508(2)
C3 C2 1.415(3)
C7 H7A 0.9700
C7 H7B 0.9700
C2 H2 0.9300
C16 C15 1.391(3)
C16 H16 0.9300
C12 C13 1.387(3)
C12 H12 0.9300
C13 C14 1.361(3)
C13 H13 0.9300
C15 C14 1.367(3)
C15 H15 0.9300
C14 H14 0.9300

loop_
_geom_torsion_atom_site_label_1
_geom_torsion_atom_site_label_2
_geom_torsion_atom_site_label_3
_geom_torsion_atom_site_label_4
_geom_torsion
C3 N4 N5 C6 -2.7(2)
C3 N4 N5 C7 179.72(15)
C9 S1 C1 C2 1.55(18)
C9 S1 C1 C6 -178.55(12)
N5 N4 C3 C2 -1.1(3)
N5 N4 C3 Cl2 179.28(12)
N4 N5 C7 C11 90.23(18)
C6 N5 C7 C11 -87.53(19)
C12 C11 C7 N5 91.07(19)
C16 C11 C7 N5 -89.3(2)
C6 C1 C2 C3 0.2(2)
S1 C1 C2 C3 -179.94(14)
N4 C3 C2 C1 2.2(3)
Cl2 C3 C2 C1 -178.14(14)
N4 N5 C6 O8 -175.57(16)
C7 N5 C6 O8 1.9(2)
N4 N5 C6 C1 4.7(2)
C7 N5 C6 C1 -177.78(14)
C2 C1 C6 O8 177.06(17)
S1 C1 C6 O8 -2.8(2)
C2 C1 C6 N5 -3.2(2)
S1 C1 C6 N5 176.84(11)
C12 C11 C16 C15 0.5(3)
C7 C11 C16 C15 -179.11(18)
C16 C11 C12 C13 0.0(3)
C7 C11 C12 C13 179.59(17)
C11 C12 C13 C14 -0.4(3)
C11 C16 C15 C14 -0.6(3)
C12 C13 C14 C15 0.3(3)
C16 C15 C14 C13 0.2(4)

loop_
_cod_related_entry_id
_cod_related_entry_database
_cod_related_entry_code
1 ChemSpider 30659398
